data_4505301
loop_
_publ_author_name
'Kato, Kazuaki'
'Sugahara, Michihiro'
'Tohnai, Norimitsu'
'Sada, Kazuki'
'Miyata, Mikiji'

_publ_section_title
;
 Systematic Structural Study of Asymmetric Supramolecular Assembly by a
 Series of Bile Acid Derivatives with Different Side-Chain Lengths
;
_journal_issue 2
_journal_name_full 'Crystal Growth &amp; Design'
_journal_page_first 263
_journal_paper_doi 10.1021/cg0341499
_journal_volume 4
_journal_year 2004
_chemical_formula_moiety 'C22 H36 O5 '
_chemical_formula_sum 'C22 H36 O5'
_chemical_formula_weight 380.52
_space_group_IT_number 18
_symmetry_cell_setting orthorhombic
_symmetry_Int_Tables_number 18
_symmetry_space_group_name_Hall 'P 2 2ab'
_symmetry_space_group_name_H-M 'P 21 21 2'
_cell_angle_alpha 90
_cell_angle_beta 90
_cell_angle_gamma 90
_cell_formula_units_Z 4
_cell_length_a 16.898(2)
_cell_length_b 11.011(1)
_cell_length_c 11.022(3)
_cell_measurement_temperature 212.5
_cell_volume 2050.8(6)
_computing_data_reduction 'teXsan Ver. 1.10'
_computing_publication_material 'teXsan Ver. 1.10'
_computing_structure_refinement 'teXsan Ver. 1.10'
_computing_structure_solution SIR92
_diffrn_radiation_type 'Mo K\a'
_diffrn_radiation_wavelength 0.7107
_diffrn_reflns_limit_h_max 0
_diffrn_reflns_limit_h_min 0
_diffrn_reflns_limit_k_max 0
_diffrn_reflns_limit_k_min 0
_diffrn_reflns_limit_l_max 0
_diffrn_reflns_limit_l_min 0
_diffrn_reflns_number 1771
_exptl_absorpt_coefficient_mu 0.085
_exptl_absorpt_correction_type none
_exptl_crystal_colour colorless
_exptl_crystal_density_diffrn 1.232
_exptl_crystal_density_method 'not measured'
_exptl_crystal_description prism
_exptl_crystal_size_max 0.500
_exptl_crystal_size_mid 0.400
_exptl_crystal_size_min 0.200
_refine_diff_density_max 0.37
_refine_diff_density_min -0.41
_refine_ls_extinction_method none
_refine_ls_goodness_of_fit_ref 1.212
_refine_ls_hydrogen_treatment noref
_refine_ls_number_parameters 244
_refine_ls_number_reflns 1660
_refine_ls_R_factor_gt 0.0000
_refine_ls_shift/su_max 0.0870
_refine_ls_structure_factor_coef F
_refine_ls_weighting_details 'w = 1/[\s^2^(Fo) + 0.00656|Fo|^2^]'
_refine_ls_weighting_scheme calc
_refine_ls_wR_factor_ref 0.0992
_reflns_number_gt 0
_reflns_number_total 0
_reflns_threshold_expression F^2^>2.0\s(F^2^)
_cod_data_source_file cg0341499si20030801_025642.cif
_cod_data_source_block BNCA(0)-GF
_cod_original_cell_volume 2050.8(5)
_cod_original_sg_symbol_H-M 'P 21 21 2    '
_cod_original_formula_sum 'C22 H36 O5 '
_cod_database_code 4505301

loop_
_symmetry_equiv_pos_as_xyz
x,y,z
-x,-y,z
1/2+x,1/2-y,-z
1/2-x,1/2+y,-z

loop_
_atom_site_label
_atom_site_type_symbol
_atom_site_fract_x
_atom_site_fract_y
_atom_site_fract_z
_atom_site_U_iso_or_equiv
_atom_site_adp_type
_atom_site_occupancy
_atom_site_calc_flag
O(1) O 0.0003(2) 0.3759(2) 0.3978(2) 0.0471(7) Uani 1.00 d
O(2) O 0.0762(2) 0.2778(2) 0.8270(2) 0.0399(6) Uani 1.00 d
O(3) O 0.0391(2) -0.1188(2) 0.7049(2) 0.0378(6) Uani 1.00 d
O(4) O -0.0202(2) -0.3284(3) 1.0621(2) 0.0539(8) Uani 1.00 d
O(5) O 0.0799(2) -0.3388(3) 1.1934(2) 0.0574(8) Uani 1.00 d
C(1) C 0.1679(2) 0.1518(3) 0.4261(3) 0.0369(8) Uani 1.00 d
C(2) C 0.0841(3) 0.1952(3) 0.3969(3) 0.0392(8) Uani 1.00 d
C(3) C 0.0778(2) 0.3301(3) 0.4233(3) 0.0367(8) Uani 1.00 d
C(4) C 0.0961(2) 0.3527(3) 0.5573(3) 0.0342(8) Uani 1.00 d
C(5) C 0.1797(2) 0.3097(3) 0.5906(3) 0.0328(8) Uani 1.00 d
C(6) C 0.2001(2) 0.3380(3) 0.7243(3) 0.0380(8) Uani 1.00 d
C(7) C 0.1602(2) 0.2545(3) 0.8163(3) 0.0358(8) Uani 1.00 d
C(8) C 0.1763(2) 0.1217(3) 0.7867(3) 0.0337(8) Uani 1.00 d
C(9) C 0.1522(2) 0.0903(3) 0.6524(3) 0.0290(7) Uani 1.00 d
C(10) C 0.1958(2) 0.1738(3) 0.5585(3) 0.0325(8) Uani 1.00 d
C(11) C 0.1635(2) -0.0464(3) 0.6268(3) 0.0342(8) Uani 1.00 d
C(12) C 0.1226(2) -0.1296(3) 0.7187(3) 0.0307(8) Uani 1.00 d
C(13) C 0.1500(2) -0.1009(3) 0.8496(3) 0.0314(8) Uani 1.00 d
C(14) C 0.1336(2) 0.0349(3) 0.8725(3) 0.0316(8) Uani 1.00 d
C(15) C 0.1459(3) 0.0512(3) 1.0103(3) 0.0431(9) Uani 1.00 d
C(16) C 0.1155(3) -0.0711(3) 1.0632(3) 0.0422(9) Uani 1.00 d
C(17) C 0.1004(2) -0.1578(3) 0.9532(3) 0.0344(8) Uani 1.00 d
C(18) C 0.2386(2) -0.1320(3) 0.8641(3) 0.0432(9) Uani 1.00 d
C(19) C 0.2864(2) 0.1509(3) 0.5595(3) 0.0441(9) Uani 1.00 d
C(20) C 0.1143(2) -0.2918(3) 0.9892(3) 0.0393(9) Uani 1.00 d
C(21) C 0.1086(3) -0.3842(3) 0.8848(4) 0.052(1) Uani 1.00 d
C(22) C 0.0532(3) -0.3230(3) 1.0862(3) 0.0414(9) Uani 1.00 d
H(1) H 0.1703 0.0662 0.4112 0.0437 Uiso 1.00 calc
H(2) H 0.2035 0.1919 0.3733 0.0437 Uiso 1.00 calc
H(3) H 0.0727 0.1802 0.3142 0.0471 Uiso 1.00 calc
H(4) H 0.0471 0.1519 0.4464 0.0471 Uiso 1.00 calc
H(5) H 0.1156 0.3716 0.3751 0.0426 Uiso 1.00 calc
H(6) H 0.0917 0.4367 0.5735 0.0408 Uiso 1.00 calc
H(7) H 0.0587 0.3092 0.6055 0.0408 Uiso 1.00 calc
H(8) H 0.2150 0.3563 0.5431 0.0385 Uiso 1.00 calc
H(9) H 0.1830 0.4187 0.7416 0.0445 Uiso 1.00 calc
H(10) H 0.2551 0.3317 0.7350 0.0445 Uiso 1.00 calc
H(11) H 0.1839 0.2710 0.8927 0.0417 Uiso 1.00 calc
H(12) H 0.2316 0.1072 0.7941 0.0396 Uiso 1.00 calc
H(13) H 0.0975 0.1070 0.6453 0.0338 Uiso 1.00 calc
H(14) H 0.1426 -0.0638 0.5484 0.0396 Uiso 1.00 calc
H(15) H 0.2187 -0.0642 0.6271 0.0396 Uiso 1.00 calc
H(16) H 0.1371 -0.2117 0.7008 0.0363 Uiso 1.00 calc
H(17) H 0.0784 0.0459 0.8588 0.0366 Uiso 1.00 calc
H(18) H 0.1150 0.1183 1.0402 0.0509 Uiso 1.00 calc
H(19) H 0.1997 0.0649 1.0294 0.0509 Uiso 1.00 calc
H(20) H 0.0689 -0.0606 1.1121 0.0380 Uiso 1.00 calc
H(21) H 0.1466 -0.0987 1.1285 0.0380 Uiso 1.00 calc
H(22) H 0.0460 -0.1500 0.9312 0.0413 Uiso 1.00 calc
H(23) H 0.2574 -0.1002 0.9389 0.0502 Uiso 1.00 calc
H(24) H 0.2448 -0.2184 0.8647 0.0502 Uiso 1.00 calc
H(25) H 0.2677 -0.0988 0.7990 0.0502 Uiso 1.00 calc
H(26) H 0.3066 0.1645 0.6385 0.0527 Uiso 1.00 calc
H(27) H 0.2961 0.0680 0.5373 0.0527 Uiso 1.00 calc
H(28) H 0.3113 0.2027 0.5032 0.0527 Uiso 1.00 calc
H(29) H 0.1651 -0.2981 1.0240 0.0484 Uiso 1.00 calc
H(30) H 0.1166 -0.4642 0.9172 0.0617 Uiso 1.00 calc
H(31) H 0.1477 -0.3675 0.8265 0.0617 Uiso 1.00 calc
H(32) H 0.0575 -0.3804 0.8494 0.0617 Uiso 1.00 calc
H(33) H 0.0000 0.4700 0.4061 0.1247 Uiso 1.00 calc
H(34) H 0.0508 0.3029 0.9094 0.1487 Uiso 1.00 calc
H(35) H -0.0042 -0.1887 0.7393 0.0664 Uiso 1.00 calc
H(36) H 0.0460 -0.3576 1.2707 0.0664 Uiso 1.00 calc

loop_
_atom_site_aniso_label
_atom_site_aniso_U_11
_atom_site_aniso_U_22
_atom_site_aniso_U_33
_atom_site_aniso_U_12
_atom_site_aniso_U_13
_atom_site_aniso_U_23
O(1) 0.049(2) 0.044(1) 0.049(1) 0.009(1) -0.013(1) 0.005(1)
O(2) 0.043(2) 0.042(1) 0.034(1) 0.005(1) 0.003(1) -0.0020(10)
O(3) 0.036(1) 0.046(1) 0.031(1) -0.0007(10) -0.0013(10) 0.0017(10)
O(4) 0.051(2) 0.070(2) 0.041(1) 0.000(1) 0.003(1) 0.018(1)
O(5) 0.056(2) 0.079(2) 0.037(1) 0.011(2) 0.006(1) 0.021(1)
C(1) 0.047(2) 0.034(1) 0.029(1) 0.006(1) 0.006(1) 0.002(1)
C(2) 0.052(2) 0.037(1) 0.029(1) 0.006(1) -0.003(2) 0.002(1)
C(3) 0.038(2) 0.039(2) 0.033(1) 0.003(1) -0.003(1) 0.003(1)
C(4) 0.040(2) 0.031(1) 0.031(1) 0.001(1) 0.000(1) 0.002(1)
C(5) 0.036(2) 0.030(1) 0.032(2) -0.003(1) 0.000(1) 0.003(1)
C(6) 0.040(2) 0.035(2) 0.039(1) -0.008(1) -0.006(1) -0.002(1)
C(7) 0.037(2) 0.039(1) 0.032(2) -0.003(1) -0.005(1) -0.004(1)
C(8) 0.036(2) 0.036(1) 0.029(1) 0.004(1) -0.002(1) 0.000(1)
C(9) 0.031(2) 0.032(1) 0.024(1) 0.001(1) 0.001(1) 0.002(1)
C(10) 0.033(2) 0.032(1) 0.032(1) 0.003(1) 0.006(1) 0.006(1)
C(11) 0.043(2) 0.032(1) 0.027(1) 0.005(1) 0.004(1) 0.006(1)
C(12) 0.037(2) 0.030(1) 0.026(1) 0.007(1) 0.001(1) 0.002(1)
C(13) 0.038(2) 0.032(1) 0.024(1) 0.005(1) 0.001(1) 0.004(1)
C(14) 0.035(2) 0.033(1) 0.026(1) 0.002(1) -0.004(1) 0.003(1)
C(15) 0.047(2) 0.056(2) 0.027(2) -0.004(2) -0.003(1) 0.000(1)
C(16) 0.061(2) 0.042(2) 0.023(1) 0.003(2) 0.002(2) 0.005(1)
C(17) 0.039(2) 0.039(1) 0.025(1) 0.011(1) 0.005(1) 0.010(1)
C(18) 0.036(2) 0.055(2) 0.038(2) 0.014(2) -0.001(1) 0.009(2)
C(19) 0.035(2) 0.047(2) 0.051(2) 0.001(1) 0.012(2) 0.012(2)
C(20) 0.047(2) 0.037(2) 0.034(2) 0.012(1) 0.007(2) 0.011(1)
C(21) 0.069(3) 0.041(2) 0.046(2) 0.013(2) 0.015(2) 0.007(2)
C(22) 0.049(2) 0.042(2) 0.033(1) 0.005(2) 0.006(1) 0.010(1)

loop_
_atom_type_symbol
_atom_type_description
_atom_type_scat_dispersion_real
_atom_type_scat_dispersion_imag
_atom_type_scat_source
C C 0.003 0.002
;International Tables for Crystallography
(1992, Vol. C, Tables 4.2.6.8 and 6.1.1.1)
;
H H 0.000 0.000
;International Tables for Crystallography
(1992, Vol. C, Table 6.1.1.2)
;
O O 0.011 0.006
;International Tables for Crystallography
(1992, Vol. C, Tables 4.2.6.8 and 6.1.1.1)
;

loop_
_geom_angle_atom_site_label_1
_geom_angle_atom_site_label_2
_geom_angle_atom_site_label_3
_geom_angle
_geom_angle_site_symmetry_2
_geom_angle_site_symmetry_3
_geom_angle_publ_flag
C(2) C(1) C(10) 115.5(3) 0_555 0_555 yes
C(1) C(2) C(3) 109.3(3) 0_555 0_555 yes
O(1) C(3) C(2) 111.8(3) 0_555 0_555 yes
O(1) C(3) C(4) 108.5(3) 0_555 0_555 yes
C(2) C(3) C(4) 109.3(2) 0_555 0_555 yes
C(3) C(4) C(5) 111.6(3) 0_555 0_555 yes
C(4) C(5) C(6) 111.8(3) 0_555 0_555 yes
C(4) C(5) C(10) 113.7(3) 0_555 0_555 yes
C(6) C(5) C(10) 111.8(3) 0_555 0_555 yes
C(5) C(6) C(7) 114.4(3) 0_555 0_555 yes
O(2) C(7) C(6) 112.4(3) 0_555 0_555 yes
O(2) C(7) C(8) 111.3(3) 0_555 0_555 yes
C(6) C(7) C(8) 110.9(3) 0_555 0_555 yes
C(7) C(8) C(9) 111.5(3) 0_555 0_555 yes
C(7) C(8) C(14) 112.6(3) 0_555 0_555 yes
C(9) C(8) C(14) 108.8(3) 0_555 0_555 yes
C(8) C(9) C(10) 111.8(3) 0_555 0_555 yes
C(8) C(9) C(11) 110.7(3) 0_555 0_555 yes
C(10) C(9) C(11) 113.1(2) 0_555 0_555 yes
C(1) C(10) C(5) 108.1(3) 0_555 0_555 yes
C(1) C(10) C(9) 112.7(3) 0_555 0_555 yes
C(1) C(10) C(19) 106.3(3) 0_555 0_555 yes
C(5) C(10) C(9) 109.3(2) 0_555 0_555 yes
C(5) C(10) C(19) 109.1(3) 0_555 0_555 yes
C(9) C(10) C(19) 111.3(3) 0_555 0_555 yes
C(9) C(11) C(12) 114.0(3) 0_555 0_555 yes
O(3) C(12) C(11) 109.1(3) 0_555 0_555 yes
O(3) C(12) C(13) 112.2(3) 0_555 0_555 yes
C(11) C(12) C(13) 111.1(3) 0_555 0_555 yes
C(12) C(13) C(14) 107.3(2) 0_555 0_555 yes
C(12) C(13) C(17) 116.3(3) 0_555 0_555 yes
C(12) C(13) C(18) 109.9(3) 0_555 0_555 yes
C(14) C(13) C(17) 100.1(3) 0_555 0_555 yes
C(14) C(13) C(18) 111.9(3) 0_555 0_555 yes
C(17) C(13) C(18) 111.0(3) 0_555 0_555 yes
C(8) C(14) C(13) 114.9(3) 0_555 0_555 yes
C(8) C(14) C(15) 118.2(3) 0_555 0_555 yes
C(13) C(14) C(15) 104.4(2) 0_555 0_555 yes
C(14) C(15) C(16) 102.9(3) 0_555 0_555 yes
C(15) C(16) C(17) 107.0(2) 0_555 0_555 yes
C(13) C(17) C(16) 103.6(3) 0_555 0_555 yes
C(13) C(17) C(20) 119.6(3) 0_555 0_555 yes
C(16) C(17) C(20) 111.1(3) 0_555 0_555 yes
C(17) C(20) C(21) 115.5(3) 0_555 0_555 yes
C(17) C(20) C(22) 107.0(3) 0_555 0_555 yes
C(21) C(20) C(22) 109.5(3) 0_555 0_555 yes
O(4) C(22) O(5) 122.1(3) 0_555 0_555 yes
O(4) C(22) C(20) 121.7(3) 0_555 0_555 yes
O(5) C(22) C(20) 116.2(4) 0_555 0_555 yes

loop_
_geom_bond_atom_site_label_1
_geom_bond_atom_site_label_2
_geom_bond_distance
_geom_bond_publ_flag
O(1) C(3) 1.432(5) yes
O(2) C(7) 1.447(5) yes
O(3) C(12) 1.426(4) yes
O(4) C(22) 1.270(5) yes
O(5) C(22) 1.276(5) yes
C(1) C(2) 1.529(6) yes
C(1) C(10) 1.553(5) yes
C(2) C(3) 1.517(4) yes
C(3) C(4) 1.529(4) yes
C(4) C(5) 1.534(5) yes
C(5) C(6) 1.545(5) yes
C(5) C(10) 1.562(4) yes
C(6) C(7) 1.526(5) yes
C(7) C(8) 1.523(4) yes
C(8) C(9) 1.574(4) yes
C(8) C(14) 1.526(4) yes
C(9) C(10) 1.568(4) yes
C(9) C(11) 1.544(4) yes
C(10) C(19) 1.552(5) yes
C(11) C(12) 1.530(4) yes
C(12) C(13) 1.548(4) yes
C(13) C(14) 1.541(4) yes
C(13) C(17) 1.549(4) yes
C(13) C(18) 1.544(5) yes
C(14) C(15) 1.544(4) yes
C(15) C(16) 1.554(5) yes
C(16) C(17) 1.564(4) yes
C(17) C(20) 1.545(4) yes
C(20) C(21) 1.538(5) yes
C(20) C(22) 1.525(5) yes

loop_
_geom_contact_atom_site_label_1
_geom_contact_atom_site_label_2
_geom_contact_distance
_geom_contact_site_symmetry_2
O(1) O(5) 2.660(4) 2_554
O(1) C(22) 3.599(4) 2_554
O(2) O(4) 2.815(4) 2_555
O(2) O(3) 2.944(4) 2_555
O(2) C(21) 3.396(6) 2_555
O(2) C(17) 3.547(4) 2_555
O(3) O(3) 2.930(5) 2_555
O(3) C(9) 3.299(4) 2_555
O(3) C(14) 3.574(4) 2_555
O(5) C(19) 3.540(5) 4_547

loop_
_geom_torsion_atom_site_label_1
_geom_torsion_atom_site_label_2
_geom_torsion_atom_site_label_3
_geom_torsion_atom_site_label_4
_geom_torsion
_geom_torsion_site_symmetry_1
_geom_torsion_site_symmetry_2
_geom_torsion_site_symmetry_3
_geom_torsion_site_symmetry_4
_geom_torsion_publ_flag
O(1) C(3) C(2) C(1) -179.9(2) 1_555 1_555 1_555 1_555 yes
O(1) C(3) C(4) C(5) -178.1(3) 1_555 1_555 1_555 1_555 yes
O(2) C(7) C(6) C(5) -71.8(3) 1_555 1_555 1_555 1_555 yes
O(2) C(7) C(8) C(9) 71.8(3) 1_555 1_555 1_555 1_555 yes
O(2) C(7) C(8) C(14) -50.8(4) 1_555 1_555 1_555 1_555 yes
O(3) C(12) C(11) C(9) 68.5(4) 1_555 1_555 1_555 1_555 yes
O(3) C(12) C(13) C(14) -66.4(3) 1_555 1_555 1_555 1_555 yes
O(3) C(12) C(13) C(17) 44.6(4) 1_555 1_555 1_555 1_555 yes
O(3) C(12) C(13) C(18) 171.7(2) 1_555 1_555 1_555 1_555 yes
O(4) C(22) C(20) C(17) 67.7(4) 1_555 1_555 1_555 1_555 yes
O(4) C(22) C(20) C(21) -58.2(5) 1_555 1_555 1_555 1_555 yes
O(5) C(22) C(20) C(17) -109.9(4) 1_555 1_555 1_555 1_555 yes
O(5) C(22) C(20) C(21) 124.2(4) 1_555 1_555 1_555 1_555 yes
C(1) C(2) C(3) C(4) -59.8(4) 1_555 1_555 1_555 1_555 yes
C(1) C(10) C(5) C(4) 48.1(4) 1_555 1_555 1_555 1_555 yes
C(1) C(10) C(5) C(6) 175.9(3) 1_555 1_555 1_555 1_555 yes
C(1) C(10) C(9) C(8) -175.3(3) 1_555 1_555 1_555 1_555 yes
C(1) C(10) C(9) C(11) 58.8(4) 1_555 1_555 1_555 1_555 yes
C(2) C(1) C(10) C(5) -50.4(4) 1_555 1_555 1_555 1_555 yes
C(2) C(1) C(10) C(9) 70.4(3) 1_555 1_555 1_555 1_555 yes
C(2) C(1) C(10) C(19) -167.4(3) 1_555 1_555 1_555 1_555 yes
C(2) C(3) C(4) C(5) 59.8(4) 1_555 1_555 1_555 1_555 yes
C(3) C(2) C(1) C(10) 57.8(4) 1_555 1_555 1_555 1_555 yes
C(3) C(4) C(5) C(6) 177.2(2) 1_555 1_555 1_555 1_555 yes
C(3) C(4) C(5) C(10) -55.1(3) 1_555 1_555 1_555 1_555 yes
C(4) C(5) C(6) C(7) 75.2(3) 1_555 1_555 1_555 1_555 yes
C(4) C(5) C(10) C(9) -74.8(3) 1_555 1_555 1_555 1_555 yes
C(4) C(5) C(10) C(19) 163.3(3) 1_555 1_555 1_555 1_555 yes
C(5) C(6) C(7) C(8) 53.5(4) 1_555 1_555 1_555 1_555 yes
C(5) C(10) C(9) C(8) -55.2(4) 1_555 1_555 1_555 1_555 yes
C(5) C(10) C(9) C(11) 179.0(3) 1_555 1_555 1_555 1_555 yes
C(6) C(5) C(10) C(9) 52.9(4) 1_555 1_555 1_555 1_555 yes
C(6) C(5) C(10) C(19) -68.9(3) 1_555 1_555 1_555 1_555 yes
C(6) C(7) C(8) C(9) -54.1(4) 1_555 1_555 1_555 1_555 yes
C(6) C(7) C(8) C(14) -176.8(3) 1_555 1_555 1_555 1_555 yes
C(7) C(6) C(5) C(10) -53.5(4) 1_555 1_555 1_555 1_555 yes
C(7) C(8) C(9) C(10) 56.8(4) 1_555 1_555 1_555 1_555 yes
C(7) C(8) C(9) C(11) -176.0(3) 1_555 1_555 1_555 1_555 yes
C(7) C(8) C(14) C(13) -178.0(3) 1_555 1_555 1_555 1_555 yes
C(7) C(8) C(14) C(15) -53.9(4) 1_555 1_555 1_555 1_555 yes
C(8) C(9) C(10) C(19) 65.4(3) 1_555 1_555 1_555 1_555 yes
C(8) C(9) C(11) C(12) 52.6(4) 1_555 1_555 1_555 1_555 yes
C(8) C(14) C(13) C(12) -60.0(4) 1_555 1_555 1_555 1_555 yes
C(8) C(14) C(13) C(17) 178.2(3) 1_555 1_555 1_555 1_555 yes
C(8) C(14) C(13) C(18) 60.6(4) 1_555 1_555 1_555 1_555 yes
C(8) C(14) C(15) C(16) -164.0(3) 1_555 1_555 1_555 1_555 yes
C(9) C(8) C(14) C(13) 57.9(4) 1_555 1_555 1_555 1_555 yes
C(9) C(8) C(14) C(15) -178.0(3) 1_555 1_555 1_555 1_555 yes
C(9) C(11) C(12) C(13) -55.8(4) 1_555 1_555 1_555 1_555 yes
C(10) C(9) C(8) C(14) -178.4(3) 1_555 1_555 1_555 1_555 yes
C(10) C(9) C(11) C(12) 179.0(3) 1_555 1_555 1_555 1_555 yes
C(11) C(9) C(8) C(14) -51.3(4) 1_555 1_555 1_555 1_555 yes
C(11) C(9) C(10) C(19) -60.5(4) 1_555 1_555 1_555 1_555 yes
C(11) C(12) C(13) C(14) 56.0(4) 1_555 1_555 1_555 1_555 yes
C(11) C(12) C(13) C(17) 167.0(3) 1_555 1_555 1_555 1_555 yes
C(11) C(12) C(13) C(18) -65.8(3) 1_555 1_555 1_555 1_555 yes
C(12) C(13) C(14) C(15) 168.9(3) 1_555 1_555 1_555 1_555 yes
C(12) C(13) C(17) C(16) -155.3(3) 1_555 1_555 1_555 1_555 yes
C(12) C(13) C(17) C(20) 80.4(4) 1_555 1_555 1_555 1_555 yes
C(13) C(14) C(15) C(16) -34.8(4) 1_555 1_555 1_555 1_555 yes
C(13) C(17) C(16) C(15) 19.7(4) 1_555 1_555 1_555 1_555 yes
C(13) C(17) C(20) C(21) -53.9(5) 1_555 1_555 1_555 1_555 yes
C(13) C(17) C(20) C(22) -176.1(3) 1_555 1_555 1_555 1_555 yes
C(14) C(13) C(17) C(16) -40.2(3) 1_555 1_555 1_555 1_555 yes
C(14) C(13) C(17) C(20) -164.5(3) 1_555 1_555 1_555 1_555 yes
C(14) C(15) C(16) C(17) 8.9(4) 1_555 1_555 1_555 1_555 yes
C(15) C(14) C(13) C(17) 47.1(3) 1_555 1_555 1_555 1_555 yes
C(15) C(14) C(13) C(18) -70.5(3) 1_555 1_555 1_555 1_555 yes
C(15) C(16) C(17) C(20) 149.3(3) 1_555 1_555 1_555 1_555 yes
C(16) C(17) C(13) C(18) 78.1(3) 1_555 1_555 1_555 1_555 yes
C(16) C(17) C(20) C(21) -174.5(3) 1_555 1_555 1_555 1_555 yes
C(16) C(17) C(20) C(22) 63.3(4) 1_555 1_555 1_555 1_555 yes
C(18) C(13) C(17) C(20) -46.2(4) 1_555 1_555 1_555 1_555 yes
